data_1520719
loop_
_publ_author_name
'Hauge, Sverre'
'Janickis, Vitalijus'
'Maroy, Kjartan'

_publ_section_title
;
 Crystal Structures of Phenyltrimethylammonium Salts of
 Hexabromodiselenate(II), [C6H5(CH3)3N]2[Se2Br6],
 Hexachlorodiselenate(II), [C6H5(CH3)3N]2[Se2Cl6], and a Mixed
 Bromo/Chlorodiselenate(II), [C6H5(CH3)3N]2[Se2Br5Cl]
;
_journal_name_full 'Acta Chemica Scandinavica'
_journal_page_first 435
_journal_page_last 440
_journal_paper_doi 10.3891/acta.chem.scand.52-0435
_journal_volume 52
_journal_year 1998
_chemical_formula_sum 'C18 H28 Cl6 N2 Se2'
_chemical_formula_weight 643.04
_space_group_IT_number 14
_symmetry_cell_setting monoclinic
_symmetry_Int_Tables_number 14
_symmetry_space_group_name_Hall '-P 2yn'
_symmetry_space_group_name_H-M 'P 1 21/n 1'
_cell_angle_alpha 90
_cell_angle_beta 96.89(3)
_cell_angle_gamma 90
_cell_formula_units_Z 2
_cell_length_a 9.086(2)
_cell_length_b 10.306(2)
_cell_length_c 14.110(3)
_cell_volume 1311.7(5)
_diffrn_ambient_temperature 114
_diffrn_radiation_probe x-ray
_diffrn_radiation_type MoK\a
_diffrn_radiation_wavelength 0.71069
_exptl_absorpt_coefficient_mu 3.44
_exptl_crystal_density_diffrn 1.628
_exptl_crystal_density_meas 1.59
_exptl_crystal_F_000 640
_refine_ls_goodness_of_fit_ref 1.222
_refine_ls_number_parameters 129
_refine_ls_number_reflns 1550
_refine_ls_R_factor_gt 0.0627
_refine_ls_wR_factor_gt 0.1515
_cod_data_source_file Acta-Chem-Scand-1998-52-435-440-3.cif
_cod_data_source_block 3
_cod_original_sg_symbol_H-M 'P 21/n'
_cod_database_code 1520719

loop_
_symmetry_equiv_pos_site_id
_symmetry_equiv_pos_as_xyz
1 x,y,z
2 1/2-x,1/2+y,1/2-z
3 -x,-y,-z
4 1/2+x,1/2-y,1/2+z

loop_
_atom_site_label
_atom_site_type_symbol
_atom_site_thermal_displace_type
_atom_site_fract_x
_atom_site_fract_y
_atom_site_fract_z
_atom_site_occupancy
_atom_site_U_iso_or_equiv
_atom_site_calc_flag
_atom_site_refinement_flags
_atom_site_disorder_assembly
_atom_site_disorder_group
N N Uiso -0.0890(7) 0.4441(7) 0.7783(5) 1.000 0.034(2) . . . .
C1 C Uiso -0.0756(10) 0.3545(10) 0.8644(6) 1.000 0.043(2) . . . .
C2 C Uiso 0.0271(9) 0.4038(11) 0.7173(7) 1.000 0.045(2) . . . .
C3 C Uiso -0.0574(10) 0.5824(10) 0.8111(8) 1.000 0.049(3) . . . .
C4 C Uiso -0.2435(9) 0.4352(9) 0.7268(6) 1.000 0.035(2) . . . .
C5 C Uiso -0.3585(10) 0.4777(10) 0.7759(6) 1.000 0.041(2) . . . .
C6 C Uiso -0.5027(10) 0.4737(10) 0.7311(7) 1.000 0.046(2) . . . .
C7 C Uiso -0.5318(10) 0.4274(10) 0.6384(7) 1.000 0.048(3) . . . .
C8 C Uiso -0.4165(10) 0.3857(10) 0.5915(7) 1.000 0.043(2) . . . .
C9 C Uiso -0.2710(10) 0.3904(9) 0.6353(6) 1.000 0.038(2) . . . .
Se Se Uiso 0.02180(10) 0.81530(10) 0.53550(10) 1.000 0.0380(10) . . . .
Cl1 Cl Uiso 0.2015(2) 0.7006(3) 0.6231(2) 1.000 0.0480(10) . . . .
Cl2 Cl Uiso -0.1443(3) 0.6518(3) 0.5347(2) 1.000 0.0530(10) . . . .
Cl3 Cl Uiso -0.2105(4) 0.9966(4) 0.4662(3) 0.500 0.0310(10) . . . .
Cl4 Cl Uiso -0.1907(5) 0.9510(4) 0.4329(3) 0.500 0.0340(10) . . . .

loop_
_geom_angle_atom_site_label_1
_geom_angle_atom_site_label_2
_geom_angle_atom_site_label_3
_geom_angle
_geom_angle_site_symmetry_1
_geom_angle_site_symmetry_2
_geom_angle_site_symmetry_3
_geom_angle_publ_flag
Cl1 Se Cl3 87.76(12) . . 3_576 yes
Cl2 Se Cl3 179.14(14) . . 3_576 yes
Cl1 Se Cl2 92.92(11) . . . yes
C1 N C4 109.3(6) . . . yes
C2 N C3 108.4(7) . . . yes
C3 N C4 109.7(7) . . . yes
C1 N C3 109.5(7) . . . yes
C2 N C4 112.7(7) . . . yes
C1 N C2 107.3(7) . . . yes
N C4 C5 117.0(7) . . . yes
N C4 C9 122.1(8) . . . yes
C5 C4 C9 120.9(8) . . . no
C4 C5 C6 119.3(8) . . . no
C5 C6 C7 120.2(9) . . . no
C6 C7 C8 119.5(9) . . . no
C7 C8 C9 120.9(9) . . . no
C4 C9 C8 119.2(8) . . . no

loop_
_geom_bond_atom_site_label_1
_geom_bond_atom_site_label_2
_geom_bond_distance
_geom_bond_site_symmetry_1
_geom_bond_site_symmetry_2
_geom_bond_publ_flag
Se Cl1 2.260(3) . . yes
Se Cl2 2.261(3) . . yes
Se Cl3 2.590(4) . 3_576 yes
N C1 1.519(12) . . yes
N C2 1.498(11) . . yes
N C3 1.515(13) . . yes
N C4 1.504(11) . . yes
C4 C9 1.366(12) . . no
C4 C5 1.392(12) . . no
C5 C6 1.385(13) . . no
C6 C7 1.388(14) . . no
C7 C8 1.374(13) . . no
C8 C9 1.391(13) . . no

loop_
_geom_torsion_atom_site_label_1
_geom_torsion_atom_site_label_2
_geom_torsion_atom_site_label_3
_geom_torsion_atom_site_label_4
_geom_torsion
_geom_torsion_site_symmetry_1
_geom_torsion_site_symmetry_2
_geom_torsion_site_symmetry_3
_geom_torsion_site_symmetry_4
_geom_torsion_publ_flag
C1 N C4 C5 64.4(10) . . . . no
C1 N C4 C9 -117.0(9) . . . . no
C2 N C4 C5 -176.4(8) . . . . no
C2 N C4 C9 2.1(12) . . . . no
C3 N C4 C5 -55.6(10) . . . . no
C3 N C4 C9 123.0(9) . . . . no
N C4 C5 C6 178.9(8) . . . . no
C9 C4 C5 C6 0.3(15) . . . . no
N C4 C9 C8 -179.5(8) . . . . no
C5 C4 C9 C8 -0.9(14) . . . . no
C4 C5 C6 C7 0.2(15) . . . . no
C5 C6 C7 C8 0.0(15) . . . . no
C6 C7 C8 C9 -0.6(15) . . . . no
C7 C8 C9 C4 1.1(15) . . . . no
